data_4508321
loop_
_publ_author_name
'Hwang, Doomi'
'Lee, Eunji'
'Jung, Jong Hwa'
'Lee, Shim Sung'
'Park, Ki-Min'

_publ_section_title
;
 Formation of Calix[4]arene-Based Supramolecular Gels Triggered by K+and
 Rb+: Exemplification of a Structure--Property Relationship
;
_journal_issue 10
_journal_name_full 'Crystal Growth &amp; Design'
_journal_page_first 4177
_journal_paper_doi 10.1021/cg401084w
_journal_volume 13
_journal_year 2013
_chemical_formula_moiety
;
C36 H30 O12, 2(C6 H16 N), 2(C H4 O), 0.25(H2 O)
;
_chemical_formula_sum 'C50 H70.5 N2 O14.25'
_chemical_formula_weight 927.58
_chemical_name_systematic
; 
 ? 
;
_space_group_IT_number 18
_symmetry_cell_setting orthorhombic
_symmetry_space_group_name_Hall 'P 2 2ab'
_symmetry_space_group_name_H-M 'P 21 21 2'
_atom_sites_solution_hydrogens geom
_atom_sites_solution_primary direct
_atom_sites_solution_secondary difmap
_audit_creation_method SHELXL-97
_cell_angle_alpha 90.00
_cell_angle_beta 90.00
_cell_angle_gamma 90.00
_cell_formula_units_Z 2
_cell_length_a 13.849(4)
_cell_length_b 24.297(6)
_cell_length_c 7.644(2)
_cell_measurement_reflns_used 806
_cell_measurement_temperature 173(2)
_cell_measurement_theta_max 18.81
_cell_measurement_theta_min 2.23
_cell_volume 2572.1(12)
_computing_cell_refinement 'Bruker APEX2'
_computing_data_collection 'Bruker APEX2'
_computing_data_reduction 'Bruker APEX2'
_computing_molecular_graphics 'Bruker SHELXTL'
_computing_publication_material 'Bruker SHELXTL'
_computing_structure_refinement 'SHELXL-97 (Sheldrick, 2008)'
_computing_structure_solution 'SHELXS-97 (Sheldrick, 2008)'
_diffrn_ambient_temperature 173(2)
_diffrn_measured_fraction_theta_full 0.999
_diffrn_measured_fraction_theta_max 0.999
_diffrn_measurement_device_type 'Bruker APEX-II CCD'
_diffrn_measurement_method '\f and \w scans'
_diffrn_radiation_monochromator graphite
_diffrn_radiation_source 'fine-focus sealed tube'
_diffrn_radiation_type MoK\a
_diffrn_radiation_wavelength 0.71073
_diffrn_reflns_av_R_equivalents 0.1073
_diffrn_reflns_av_sigmaI/netI 0.1238
_diffrn_reflns_limit_h_max 17
_diffrn_reflns_limit_h_min -17
_diffrn_reflns_limit_k_max 20
_diffrn_reflns_limit_k_min -29
_diffrn_reflns_limit_l_max 9
_diffrn_reflns_limit_l_min -9
_diffrn_reflns_number 12786
_diffrn_reflns_theta_full 26.00
_diffrn_reflns_theta_max 26.00
_diffrn_reflns_theta_min 1.69
_exptl_absorpt_coefficient_mu 0.087
_exptl_absorpt_correction_T_max 0.9957
_exptl_absorpt_correction_T_min 0.9742
_exptl_absorpt_correction_type multi-scan
_exptl_absorpt_process_details SADABS
_exptl_crystal_colour colourless
_exptl_crystal_density_diffrn 1.198
_exptl_crystal_density_method 'not measured'
_exptl_crystal_description needle
_exptl_crystal_F_000 997
_exptl_crystal_size_max 0.30
_exptl_crystal_size_mid 0.05
_exptl_crystal_size_min 0.05
_refine_diff_density_max 0.769
_refine_diff_density_min -0.348
_refine_diff_density_rms 0.093
_refine_ls_abs_structure_details 'Flack H D (1983), Acta Cryst. A39, 876-881'
_refine_ls_abs_structure_Flack -1(3)
_refine_ls_extinction_coef 0.016(3)
_refine_ls_extinction_expression Fc^*^=kFc[1+0.001xFc^2^\l^3^/sin(2\q)]^-1/4^
_refine_ls_extinction_method SHELXL
_refine_ls_goodness_of_fit_ref 1.040
_refine_ls_hydrogen_treatment constr
_refine_ls_matrix_type full
_refine_ls_number_parameters 320
_refine_ls_number_reflns 5038
_refine_ls_number_restraints 44
_refine_ls_restrained_S_all 1.039
_refine_ls_R_factor_all 0.1441
_refine_ls_R_factor_gt 0.0948
_refine_ls_shift/su_max 0.001
_refine_ls_shift/su_mean 0.000
_refine_ls_structure_factor_coef Fsqd
_refine_ls_weighting_details 'calc w=1/[\s^2^(Fo^2^)+(0.1264P)^2^+1.9659P] where P=(Fo^2^+2Fc^2^)/3'
_refine_ls_weighting_scheme calc
_refine_ls_wR_factor_gt 0.2304
_refine_ls_wR_factor_ref 0.2695
_reflns_number_gt 3097
_reflns_number_total 5038
_reflns_threshold_expression >2sigma(I)
_cod_data_source_file cg401084w_si_002.cif
_cod_data_source_block compound1
_cod_depositor_comments
;
The following automatic conversions were performed:

'_symmetry_cell_setting' value 'Orthorhombic' changed to
'orthorhombic' according to
/home/saulius/struct/CIF-dictionaries/cif_core.dic dictionary named
'cif_core.dic' version 2.4.2 from 2011-04-26.

Automatic conversion script
Id: cif_fix_values 1891 2012-01-12 08:04:46Z andrius 
;
_cod_original_cell_volume 2572.1(11)
_cod_original_sg_symbol_H-M P2(1)2(1)2
_cod_original_formula_sum 'C50 H70.50 N2 O14.25'
_cod_database_code 4508321

loop_
_symmetry_equiv_pos_as_xyz
'x, y, z'
'-x, -y, z'
'-x+1/2, y+1/2, -z'
'x+1/2, -y+1/2, -z'

loop_
_atom_site_label
_atom_site_type_symbol
_atom_site_fract_x
_atom_site_fract_y
_atom_site_fract_z
_atom_site_U_iso_or_equiv
_atom_site_adp_type
_atom_site_occupancy
_atom_site_symmetry_multiplicity
_atom_site_calc_flag
_atom_site_refinement_flags
O1 O 0.3635(3) 0.39912(14) -0.1774(5) 0.0280(9) Uani 1 1 d .
O2 O 0.3543(3) 0.28402(17) -0.1483(7) 0.0557(13) Uani 1 1 d .
O3 O 0.2188(3) 0.28387(15) -0.3046(6) 0.0447(11) Uani 1 1 d .
H3 H 0.2320 0.2443 -0.2919 0.054 Uiso 1 1 d R
O4 O 0.3277(2) 0.57529(14) 0.1551(4) 0.0265(8) Uani 1 1 d .
O5 O 0.1560(3) 0.65640(17) 0.3893(6) 0.0477(12) Uani 1 1 d .
O6 O 0.2971(3) 0.68124(15) 0.2736(6) 0.0418(11) Uani 1 1 d .
C1 C 0.3722(4) 0.40951(19) 0.0011(7) 0.0245(11) Uani 1 1 d .
C2 C 0.4538(4) 0.38785(19) 0.0872(7) 0.0237(11) Uani 1 1 d .
C3 C 0.4648(4) 0.3972(2) 0.2656(7) 0.0309(13) Uani 1 1 d .
H3A H 0.5197 0.3832 0.3250 0.037 Uiso 1 1 calc R
C4 C 0.3958(4) 0.4271(2) 0.3576(8) 0.0352(14) Uani 1 1 d .
H4 H 0.4009 0.4312 0.4808 0.042 Uiso 1 1 calc R
C5 C 0.3191(4) 0.4507(2) 0.2671(7) 0.0301(13) Uani 1 1 d .
H5 H 0.2733 0.4722 0.3297 0.036 Uiso 1 1 calc R
C6 C 0.3074(4) 0.44387(19) 0.0876(7) 0.0258(12) Uani 1 1 d .
C7 C 0.3372(4) 0.5675(2) -0.0247(6) 0.0241(11) Uani 1 1 d .
C8 C 0.2889(4) 0.5251(2) -0.1100(7) 0.0267(12) Uani 1 1 d .
C9 C 0.2975(4) 0.5207(2) -0.2906(7) 0.0310(13) Uani 1 1 d .
H9 H 0.2608 0.4937 -0.3511 0.037 Uiso 1 1 calc R
C10 C 0.3590(4) 0.5553(2) -0.3849(7) 0.0355(14) Uani 1 1 d .
H10 H 0.3637 0.5524 -0.5085 0.043 Uiso 1 1 calc R
C11 C 0.4139(4) 0.5943(2) -0.2925(7) 0.0337(13) Uani 1 1 d .
H11 H 0.4590 0.6164 -0.3543 0.040 Uiso 1 1 calc R
C12 C 0.4037(4) 0.60120(19) -0.1104(7) 0.0249(12) Uani 1 1 d .
C13 C 0.2341(4) 0.47979(19) -0.0094(7) 0.0258(12) Uani 1 1 d .
H13A H 0.1888 0.4967 0.0751 0.031 Uiso 1 1 calc R
H13B H 0.1964 0.4570 -0.0921 0.031 Uiso 1 1 calc R
C14 C 0.4662(4) 0.6416(2) -0.0166(7) 0.0288(12) Uani 1 1 d .
H14A H 0.4262 0.6637 0.0645 0.035 Uiso 1 1 calc R
H14B H 0.4959 0.6670 -0.1025 0.035 Uiso 1 1 calc R
C15 C 0.2804(4) 0.3694(2) -0.2310(8) 0.0323(13) Uani 1 1 d .
H15A H 0.2647 0.3798 -0.3530 0.039 Uiso 1 1 calc R
H15B H 0.2253 0.3806 -0.1566 0.039 Uiso 1 1 calc R
C16 C 0.2912(4) 0.3080(2) -0.2214(8) 0.0313(13) Uani 1 1 d .
C17 C 0.2334(4) 0.5908(2) 0.2160(8) 0.0321(13) Uani 1 1 d .
H17A H 0.2108 0.5632 0.3017 0.039 Uiso 1 1 calc R
H17B H 0.1881 0.5904 0.1158 0.039 Uiso 1 1 calc R
C18 C 0.2307(4) 0.6479(2) 0.3016(7) 0.0296(12) Uani 1 1 d .
N1 N 0.1297(5) 0.7076(2) 0.6973(8) 0.0604(17) Uani 1 1 d .
H1 H 0.1487 0.6963 0.5862 0.073 Uiso 1 1 calc R
C19 C 0.0882(7) 0.7590(4) 0.6794(12) 0.084(3) Uani 1 1 d .
H19A H 0.1392 0.7859 0.6490 0.101 Uiso 1 1 calc R
H19B H 0.0603 0.7702 0.7933 0.101 Uiso 1 1 calc R
C20 C 0.0110(6) 0.7614(4) 0.5434(13) 0.080(3) Uani 1 1 d .
H20A H -0.0151 0.7988 0.5370 0.120 Uiso 1 1 calc R
H20B H -0.0409 0.7357 0.5742 0.120 Uiso 1 1 calc R
H20C H 0.0382 0.7511 0.4296 0.120 Uiso 1 1 calc R
C21 C 0.2225(8) 0.7046(5) 0.8191(16) 0.105(3) Uani 1 1 d U
H21A H 0.2048 0.7159 0.9393 0.126 Uiso 1 1 calc R
H21B H 0.2460 0.6662 0.8240 0.126 Uiso 1 1 calc R
C22 C 0.2974(7) 0.7390(4) 0.7568(14) 0.097(3) Uani 1 1 d U
H22A H 0.3525 0.7372 0.8370 0.145 Uiso 1 1 calc R
H22B H 0.2741 0.7770 0.7499 0.145 Uiso 1 1 calc R
H22C H 0.3175 0.7267 0.6403 0.145 Uiso 1 1 calc R
C23 C 0.0643(10) 0.6626(5) 0.7705(13) 0.113(4) Uani 1 1 d .
H23A H 0.1034 0.6293 0.7935 0.136 Uiso 1 1 calc R
H23B H 0.0151 0.6531 0.6817 0.136 Uiso 1 1 calc R
C24 C 0.0135(8) 0.6799(5) 0.9394(13) 0.111(4) Uani 1 1 d .
H24A H -0.0271 0.6495 0.9812 0.166 Uiso 1 1 calc R
H24B H -0.0269 0.7122 0.9168 0.166 Uiso 1 1 calc R
H24C H 0.0618 0.6889 1.0285 0.166 Uiso 1 1 calc R
O1W O 0.0000 0.5000 0.183(6) 0.108(13) Uani 0.25 2 d SPU
H1WA H -0.0061 0.5249 0.2761 0.162 Uiso 0.13 1 d PR
H1WB H -0.0192 0.4647 0.2194 0.162 Uiso 0.13 1 d PR
O7 O -0.0090(11) 0.5819(6) 0.353(2) 0.174(5) Uani 0.75 1 d PDU
H7 H 0.0454 0.5993 0.3659 0.208 Uiso 0.75 1 d PR
C25 C -0.0912(13) 0.6184(7) 0.330(3) 0.161(8) Uani 0.75 1 d PDU
H25A H -0.1076 0.6355 0.4418 0.242 Uiso 0.75 1 calc PR
H25B H -0.1465 0.5973 0.2866 0.242 Uiso 0.75 1 calc PR
H25C H -0.0747 0.6471 0.2445 0.242 Uiso 0.75 1 calc PR
O8 O -0.044(2) 0.5505(9) 0.700(5) 0.135(12) Uani 0.25 1 d PDU
H8 H -0.0672 0.5535 0.5980 0.162 Uiso 0.25 1 d PR
C26 C 0.0000 0.5000 0.766(5) 0.112(11) Uani 0.50 2 d SPDU
H26A H 0.0696 0.5006 0.7422 0.169 Uiso 0.25 1 calc PR
H26B H -0.0293 0.4683 0.7069 0.169 Uiso 0.25 1 calc PR
H26C H -0.0109 0.4972 0.8921 0.169 Uiso 0.25 1 calc PR

loop_
_atom_site_aniso_label
_atom_site_aniso_U_11
_atom_site_aniso_U_22
_atom_site_aniso_U_33
_atom_site_aniso_U_23
_atom_site_aniso_U_13
_atom_site_aniso_U_12
O1 0.030(2) 0.0301(19) 0.0240(19) -0.0021(16) -0.0029(16) -0.0032(15)
O2 0.052(3) 0.036(2) 0.079(3) 0.008(2) -0.028(3) -0.001(2)
O3 0.047(3) 0.0248(19) 0.062(3) -0.002(2) -0.017(2) -0.0038(17)
O4 0.0245(18) 0.0307(19) 0.0243(19) -0.0027(16) 0.0029(15) 0.0040(15)
O5 0.044(3) 0.048(2) 0.052(3) -0.018(2) 0.010(2) 0.006(2)
O6 0.043(2) 0.0276(19) 0.055(3) -0.0096(19) 0.007(2) 0.0029(18)
C1 0.031(3) 0.020(2) 0.022(3) 0.001(2) 0.000(2) -0.004(2)
C2 0.028(3) 0.019(2) 0.024(3) 0.003(2) 0.004(2) -0.006(2)
C3 0.034(3) 0.028(3) 0.030(3) 0.000(2) -0.003(2) -0.001(2)
C4 0.045(3) 0.037(3) 0.024(3) 0.003(3) 0.000(3) 0.000(3)
C5 0.034(3) 0.029(3) 0.027(3) -0.003(2) 0.009(2) 0.000(2)
C6 0.032(3) 0.019(2) 0.026(3) 0.001(2) -0.004(2) -0.006(2)
C7 0.030(3) 0.024(2) 0.018(2) 0.002(2) -0.001(2) 0.006(2)
C8 0.029(3) 0.024(3) 0.028(3) 0.002(2) 0.000(2) 0.001(2)
C9 0.037(3) 0.025(3) 0.031(3) -0.004(2) -0.004(3) 0.000(2)
C10 0.046(4) 0.038(3) 0.022(3) 0.002(2) -0.004(3) 0.008(3)
C11 0.037(3) 0.034(3) 0.030(3) -0.002(3) 0.005(3) 0.003(2)
C12 0.028(3) 0.022(2) 0.024(3) -0.004(2) -0.001(2) 0.004(2)
C13 0.030(3) 0.021(2) 0.026(3) 0.002(2) 0.002(2) -0.003(2)
C14 0.033(3) 0.023(2) 0.030(3) 0.003(2) -0.001(2) 0.004(2)
C15 0.038(3) 0.028(3) 0.032(3) -0.005(2) -0.007(3) -0.004(2)
C16 0.032(3) 0.029(3) 0.034(3) 0.000(3) -0.005(3) -0.002(2)
C17 0.028(3) 0.034(3) 0.035(3) -0.007(3) 0.009(3) 0.005(2)
C18 0.030(3) 0.027(3) 0.032(3) -0.008(2) 0.000(3) 0.005(2)
N1 0.071(4) 0.065(4) 0.046(3) -0.018(3) 0.017(3) -0.001(3)
C19 0.115(8) 0.073(6) 0.063(5) -0.004(5) 0.009(6) 0.035(5)
C20 0.047(4) 0.088(6) 0.106(7) -0.043(6) -0.013(5) 0.024(4)
C21 0.102(5) 0.111(5) 0.101(5) -0.004(4) 0.000(4) 0.015(4)
C22 0.090(5) 0.106(5) 0.094(5) 0.008(4) -0.002(4) -0.001(4)
C23 0.165(11) 0.113(8) 0.061(6) -0.003(6) 0.025(7) -0.019(8)
C24 0.118(9) 0.145(10) 0.069(7) -0.013(7) 0.022(6) -0.040(8)
O1W 0.105(13) 0.110(13) 0.108(13) 0.000 0.000 0.001(5)
O7 0.167(7) 0.176(7) 0.177(7) 0.001(5) 0.006(5) 0.002(5)
C25 0.157(9) 0.165(9) 0.162(9) -0.001(5) 0.000(5) -0.005(5)
O8 0.135(12) 0.133(12) 0.137(13) -0.001(5) 0.002(5) -0.006(5)
C26 0.107(11) 0.117(12) 0.114(12) 0.000 0.000 0.005(5)

loop_
_atom_type_symbol
_atom_type_description
_atom_type_scat_dispersion_real
_atom_type_scat_dispersion_imag
_atom_type_scat_source
C C 0.0033 0.0016 'International Tables Vol C Tables 4.2.6.8 and 6.1.1.4'
H H 0.0000 0.0000 'International Tables Vol C Tables 4.2.6.8 and 6.1.1.4'
N N 0.0061 0.0033 'International Tables Vol C Tables 4.2.6.8 and 6.1.1.4'
O O 0.0106 0.0060 'International Tables Vol C Tables 4.2.6.8 and 6.1.1.4'

loop_
_geom_angle_atom_site_label_1
_geom_angle_atom_site_label_2
_geom_angle_atom_site_label_3
_geom_angle
_geom_angle_site_symmetry_3
C1 O1 C15 116.4(4) .
C7 O4 C17 116.1(4) .
C6 C1 O1 121.2(5) .
C6 C1 C2 121.3(5) .
O1 C1 C2 117.3(4) .
C3 C2 C1 118.9(5) .
C3 C2 C14 120.2(5) 2_665
C1 C2 C14 120.7(5) 2_665
C4 C3 C2 120.4(5) .
C3 C4 C5 119.2(5) .
C6 C5 C4 122.0(5) .
C5 C6 C1 117.7(5) .
C5 C6 C13 119.1(5) .
C1 C6 C13 122.6(5) .
C8 C7 O4 121.1(4) .
C8 C7 C12 122.2(4) .
O4 C7 C12 116.5(4) .
C9 C8 C7 118.7(5) .
C9 C8 C13 118.9(5) .
C7 C8 C13 122.1(5) .
C8 C9 C10 121.3(5) .
C9 C10 C11 118.4(5) .
C10 C11 C12 121.5(5) .
C7 C12 C11 117.4(5) .
C7 C12 C14 122.9(5) .
C11 C12 C14 119.6(5) .
C6 C13 C8 108.8(4) .
C12 C14 C2 111.1(4) 2_665
O1 C15 C16 114.2(5) .
O2 C16 O3 124.5(5) .
O2 C16 C15 125.6(5) .
O3 C16 C15 109.9(5) .
O4 C17 C18 113.5(4) .
O6 C18 O5 126.6(5) .
O6 C18 C17 119.8(5) .
O5 C18 C17 113.5(5) .
C19 N1 C23 115.9(8) .
C19 N1 C21 115.8(7) .
C23 N1 C21 103.5(8) .
N1 C19 C20 113.6(8) .
C22 C21 N1 111.7(9) .
N1 C23 C24 112.8(9) .

loop_
_geom_bond_atom_site_label_1
_geom_bond_atom_site_label_2
_geom_bond_distance
_geom_bond_site_symmetry_2
O1 C1 1.393(6) .
O1 C15 1.419(6) .
O2 C16 1.189(7) .
O3 C16 1.324(7) .
O4 C7 1.394(6) .
O4 C17 1.436(6) .
O5 C18 1.250(6) .
O6 C18 1.244(6) .
C1 C6 1.392(7) .
C1 C2 1.410(7) .
C2 C3 1.392(8) .
C2 C14 1.539(7) 2_665
C3 C4 1.390(8) .
C4 C5 1.392(8) .
C5 C6 1.391(7) .
C6 C13 1.530(7) .
C7 C8 1.391(7) .
C7 C12 1.395(7) .
C8 C9 1.389(7) .
C8 C13 1.542(7) .
C9 C10 1.396(8) .
C10 C11 1.405(8) .
C11 C12 1.410(8) .
C12 C14 1.493(7) .
C14 C2 1.539(7) 2_665
C15 C16 1.503(7) .
C17 C18 1.534(7) .
N1 C19 1.383(9) .
N1 C23 1.524(12) .
N1 C21 1.589(12) .
C19 C20 1.492(12) .
C21 C22 1.415(13) .
C23 C24 1.529(14) .
O7 C25 1.453(5) .
O8 C26 1.458(5) .
